data_4063899
loop_
_publ_author_name
'Benjamin, Sophie L.'
'Karagiannidis, Louise'
'Levason, William'
'Reid, Gillian'
'Rogers, Michael C.'

_publ_section_title
;
 Hybrid Dibismuthines and Distibines: Preparation and Properties of
 Antimony and Bismuth Oxygen, Sulfur, and Nitrogen Donor Ligands
;
_journal_issue 4
_journal_name_full Organometallics
_journal_page_first 895
_journal_paper_doi 10.1021/om1010148
_journal_volume 30
_journal_year 2011
_chemical_formula_moiety 'C22 H30 Fe2 O5 Sb2 2+, 2(B F4 1-)'
_chemical_formula_structural '(C8 H20 O1 Sb2) 2(Fe 2(CO) (C5 H5))'
_chemical_formula_sum 'C22 H30 B2 F8 Fe2 O5 Sb2'
_chemical_formula_weight 903.28
_chemical_name_systematic
; 
 [{mu~2~-1,5-bis(dimethylstibino)-3-oxapentane}bis{dicarbonyl-
 (eta^5^-cyclopentadienyl)iron(II)}] bis(tetrafluoroborate) 
;
_space_group_IT_number 14
_space_group_name_Hall '-P 2yn'
_symmetry_cell_setting monoclinic
_symmetry_space_group_name_Hall '-P 2yn'
_symmetry_space_group_name_H-M 'P 1 21/n 1'
_atom_sites_solution_hydrogens geom
_atom_sites_solution_primary direct
_atom_sites_solution_secondary difmap
_audit_creation_date 2010-04-17
_audit_creation_method 'SHELXL-97 + hand edit'
_audit_update_record '2010-10-10  Added O1...Sb distances'
_cell_angle_alpha 90.00
_cell_angle_beta 96.009(10)
_cell_angle_gamma 90.00
_cell_formula_units_Z 4
_cell_length_a 8.0949(15)
_cell_length_b 14.664(3)
_cell_length_c 25.465(5)
_cell_measurement_reflns_used 81767
_cell_measurement_temperature 120(2)
_cell_measurement_theta_max 27.48
_cell_measurement_theta_min 2.91
_cell_volume 3006.2(10)
_computing_cell_refinement 'DENZO (Otwinowski & Minor, 1997)'
_computing_data_collection 'COLLECT (Hooft, R.W.W., 1998)'
_computing_data_reduction 'DENZO (Otwinowski & Minor, 1997)'
_computing_structure_refinement 'SHELXL-97 (Sheldrick, 1997)'
_computing_structure_solution 'DIRDIF-99 (Beurskens, 1999)'
_diffrn_ambient_temperature 120(2)
_diffrn_measured_fraction_theta_full 0.996
_diffrn_measured_fraction_theta_max 0.996
_diffrn_measurement_device_type 'Bruker-Nonius 95mm CCD camera on \k-goniostat'
_diffrn_measurement_method '\f & \w scans'
_diffrn_radiation_monochromator '10cm confocal mirrors'
_diffrn_radiation_source 'Bruker-Nonius FR591 rotating anode'
_diffrn_radiation_type MoK\a
_diffrn_radiation_wavelength 0.71073
_diffrn_reflns_av_R_equivalents 0.0890
_diffrn_reflns_av_sigmaI/netI 0.0785
_diffrn_reflns_limit_h_max 9
_diffrn_reflns_limit_h_min -9
_diffrn_reflns_limit_k_max 17
_diffrn_reflns_limit_k_min -18
_diffrn_reflns_limit_l_max 31
_diffrn_reflns_limit_l_min -31
_diffrn_reflns_number 27948
_diffrn_reflns_theta_full 26.00
_diffrn_reflns_theta_max 26.00
_diffrn_reflns_theta_min 2.92
_diffrn_standards_number 0
_exptl_absorpt_coefficient_mu 2.805
_exptl_absorpt_correction_T_max 1.0000
_exptl_absorpt_correction_T_min 0.7500
_exptl_absorpt_correction_type multi-scan
_exptl_absorpt_process_details 'G.M. Sheldrick, (2007). SADABS. Version 2007/2. Bruker AXS Inc.'
_exptl_crystal_colour orange
_exptl_crystal_density_diffrn 1.996
_exptl_crystal_density_method 'not measured'
_exptl_crystal_description plate
_exptl_crystal_F_000 1752
_exptl_crystal_size_max 0.15
_exptl_crystal_size_mid 0.10
_exptl_crystal_size_min 0.01
_refine_diff_density_max 1.430
_refine_diff_density_min -0.897
_refine_diff_density_rms 0.213
_refine_ls_extinction_method none
_refine_ls_goodness_of_fit_ref 1.149
_refine_ls_hydrogen_treatment constr
_refine_ls_matrix_type full
_refine_ls_number_parameters 370
_refine_ls_number_reflns 5858
_refine_ls_number_restraints 11
_refine_ls_restrained_S_all 1.148
_refine_ls_R_factor_all 0.1232
_refine_ls_R_factor_gt 0.0844
_refine_ls_shift/su_max 0.000
_refine_ls_shift/su_mean 0.000
_refine_ls_structure_factor_coef Fsqd
_refine_ls_weighting_details 'w=1/[\s^2^(Fo^2^)+(0.0000P)^2^+66.4048P] where P=(Fo^2^+2Fc^2^)/3'
_refine_ls_weighting_scheme calc
_refine_ls_wR_factor_gt 0.1442
_refine_ls_wR_factor_ref 0.1622
_reflns_number_gt 4266
_reflns_number_total 5858
_reflns_threshold_expression I>2sigma(I)
_cod_data_source_file om1010148_si_002.cif
_cod_data_source_block 10slb050a
_cod_original_sg_symbol_H-M 'P 21/n'
_cod_database_code 4063899

loop_
_symmetry_equiv_pos_as_xyz
'x, y, z'
'-x+1/2, y+1/2, -z+1/2'
'-x, -y, -z'
'x-1/2, -y-1/2, z-1/2'

loop_
_atom_site_label
_atom_site_type_symbol
_atom_site_fract_x
_atom_site_fract_y
_atom_site_fract_z
_atom_site_U_iso_or_equiv
_atom_site_adp_type
_atom_site_occupancy
_atom_site_symmetry_multiplicity
_atom_site_calc_flag
_atom_site_refinement_flags
Fe1 Fe 0.22090(18) 0.04692(11) 0.09441(6) 0.0238(4) Uani 1 1 d .
Fe2 Fe 0.24645(19) 0.29855(11) -0.17134(6) 0.0268(4) Uani 1 1 d .
Sb1 Sb 0.23595(9) 0.21037(5) 0.12016(3) 0.0268(2) Uani 1 1 d .
Sb2 Sb 0.24528(10) 0.44912(5) -0.12644(3) 0.0274(2) Uani 1 1 d .
O1 O 0.1300(9) 0.3906(6) -0.0155(3) 0.035(2) Uani 1 1 d .
O2 O 0.1301(11) 0.0846(6) -0.0171(3) 0.044(2) Uani 1 1 d .
O3 O -0.1147(10) 0.0318(6) 0.1253(4) 0.042(2) Uani 1 1 d .
O4 O -0.1107(11) 0.2687(7) -0.1744(4) 0.055(3) Uani 1 1 d U
O5 O 0.2414(11) 0.3949(7) -0.2718(4) 0.043(2) Uani 1 1 d .
C1 C 0.4363(17) 0.2472(9) 0.1770(6) 0.046(4) Uani 1 1 d .
H1A H 0.4429 0.2039 0.2065 0.068 Uiso 1 1 calc R
H1B H 0.4178 0.3088 0.1902 0.068 Uiso 1 1 calc R
H1C H 0.5405 0.2459 0.1606 0.068 Uiso 1 1 calc R
C2 C 0.0308(16) 0.2554(10) 0.1590(5) 0.043(3) Uani 1 1 d .
H2A H 0.0118 0.2125 0.1873 0.065 Uiso 1 1 calc R
H2B H -0.0687 0.2583 0.1336 0.065 Uiso 1 1 calc R
H2C H 0.0545 0.3160 0.1741 0.065 Uiso 1 1 calc R
C3 C 0.2497(14) 0.3131(8) 0.0622(5) 0.029(3) Uani 1 1 d .
H3A H 0.2571 0.3731 0.0800 0.035 Uiso 1 1 calc R
H3B H 0.3534 0.3043 0.0454 0.035 Uiso 1 1 calc R
C4 C 0.1046(16) 0.3155(8) 0.0190(5) 0.034(3) Uani 1 1 d .
H4A H 0.0990 0.2576 -0.0010 0.041 Uiso 1 1 calc R
H4B H -0.0011 0.3234 0.0348 0.041 Uiso 1 1 calc R
C5 C -0.0156(14) 0.4048(9) -0.0517(5) 0.034(3) Uani 1 1 d .
H5A H -0.1105 0.4235 -0.0326 0.041 Uiso 1 1 calc R
H5B H -0.0459 0.3483 -0.0717 0.041 Uiso 1 1 calc R
C6 C 0.0289(15) 0.4796(9) -0.0886(5) 0.038(3) Uani 1 1 d .
H16A H 0.0476 0.5370 -0.0683 0.045 Uiso 1 1 calc R
H6B H -0.0658 0.4896 -0.1159 0.045 Uiso 1 1 calc R
C7 C 0.4440(15) 0.4803(9) -0.0680(5) 0.038(3) Uani 1 1 d .
H7A H 0.4531 0.4325 -0.0410 0.056 Uiso 1 1 calc R
H7B H 0.4227 0.5390 -0.0516 0.056 Uiso 1 1 calc R
H7C H 0.5480 0.4838 -0.0844 0.056 Uiso 1 1 calc R
C8 C 0.2525(15) 0.5602(8) -0.1791(5) 0.034(3) Uani 1 1 d .
H8A H 0.3488 0.5539 -0.1992 0.051 Uiso 1 1 calc R
H8B H 0.2613 0.6174 -0.1591 0.051 Uiso 1 1 calc R
H8C H 0.1506 0.5609 -0.2036 0.051 Uiso 1 1 calc R
C9 C 0.1621(13) 0.0720(7) 0.0263(5) 0.025(2) Uani 1 1 d .
C10 C 0.0145(14) 0.0399(8) 0.1127(4) 0.028(3) Uani 1 1 d .
C11 C 0.0276(16) 0.2841(9) -0.1740(5) 0.034(3) Uani 1 1 d U
C12 C 0.2414(15) 0.3586(9) -0.2331(5) 0.034(3) Uani 1 1 d .
C13 C 0.4775(14) 0.0280(9) 0.1117(5) 0.037(3) Uani 1 1 d .
H13 H 0.5605 0.0729 0.1086 0.044 Uiso 1 1 calc R
C14 C 0.4116(16) -0.0329(9) 0.0720(5) 0.043(3) Uani 1 1 d .
H14 H 0.4414 -0.0355 0.0369 0.052 Uiso 1 1 calc R
C15 C 0.2949(15) -0.0887(9) 0.0931(5) 0.037(3) Uani 1 1 d .
H15 H 0.2338 -0.1366 0.0750 0.045 Uiso 1 1 calc R
C16 C 0.2835(14) -0.0621(8) 0.1452(5) 0.029(3) Uani 1 1 d .
H16 H 0.2124 -0.0876 0.1687 0.035 Uiso 1 1 calc R
C17 C 0.3977(14) 0.0096(8) 0.1562(5) 0.031(3) Uani 1 1 d .
H17 H 0.4170 0.0406 0.1890 0.038 Uiso 1 1 calc R
C18 C 0.2859(16) 0.1795(9) -0.1266(6) 0.043(3) Uani 1 1 d U
H18 H 0.2060 0.1517 -0.1070 0.051 Uiso 1 1 calc R
C19 C 0.3985(19) 0.2427(10) -0.1081(7) 0.056(4) Uani 1 1 d U
H19 H 0.4093 0.2661 -0.0731 0.067 Uiso 1 1 calc R
C20 C 0.4941(19) 0.2683(13) -0.1464(11) 0.093(6) Uani 1 1 d U
H20 H 0.5811 0.3121 -0.1437 0.112 Uiso 1 1 calc R
C21 C 0.435(3) 0.2156(15) -0.1909(8) 0.096(6) Uani 1 1 d U
H21 H 0.4782 0.2167 -0.2243 0.115 Uiso 1 1 calc R
C22 C 0.306(2) 0.1622(12) -0.1776(7) 0.073(5) Uani 1 1 d U
H22 H 0.2417 0.1210 -0.2003 0.088 Uiso 1 1 calc R
B1 B 0.298(2) 0.5195(13) 0.2221(6) 0.051(4) Uani 1 1 d .
F1 F 0.3712(19) 0.4462(7) 0.2456(4) 0.118(5) Uani 1 1 d .
F2 F 0.3485(11) 0.5312(7) 0.1716(3) 0.068(3) Uani 1 1 d .
F3 F 0.3426(12) 0.5938(7) 0.2522(4) 0.078(3) Uani 1 1 d .
F4 F 0.1288(13) 0.5159(10) 0.2177(4) 0.110(5) Uani 1 1 d .
B2 B 0.6734(18) 0.2234(11) 0.0299(6) 0.038(4) Uani 1 1 d .
F5 F 0.8099(10) 0.1684(6) 0.0312(4) 0.064(2) Uani 1 1 d .
F6 F 0.6771(11) 0.2845(7) -0.0102(4) 0.083(3) Uani 1 1 d .
F7 F 0.5285(10) 0.1747(6) 0.0206(3) 0.062(2) Uani 1 1 d .
F8 F 0.6762(13) 0.2684(10) 0.0763(4) 0.121(5) Uani 1 1 d .

loop_
_atom_site_aniso_label
_atom_site_aniso_U_11
_atom_site_aniso_U_22
_atom_site_aniso_U_33
_atom_site_aniso_U_23
_atom_site_aniso_U_13
_atom_site_aniso_U_12
Fe1 0.0200(8) 0.0249(9) 0.0267(8) 0.0018(7) 0.0026(6) 0.0032(7)
Fe2 0.0259(8) 0.0290(9) 0.0257(9) 0.0009(7) 0.0031(7) 0.0046(7)
Sb1 0.0258(4) 0.0251(4) 0.0289(4) 0.0005(4) -0.0003(3) 0.0018(3)
Sb2 0.0300(4) 0.0281(4) 0.0239(4) 0.0013(4) 0.0022(3) 0.0011(4)
O1 0.022(4) 0.042(5) 0.039(5) 0.010(4) 0.001(4) 0.005(4)
O2 0.053(6) 0.054(6) 0.023(5) 0.003(4) -0.003(4) -0.001(5)
O3 0.025(5) 0.049(6) 0.053(6) 0.000(5) 0.005(4) 0.001(4)
O4 0.030(5) 0.068(7) 0.067(7) 0.001(6) 0.008(5) -0.007(5)
O5 0.037(5) 0.057(6) 0.036(5) 0.009(5) 0.006(4) 0.003(5)
C1 0.051(8) 0.030(7) 0.052(9) -0.016(7) -0.011(7) -0.013(6)
C2 0.048(8) 0.052(9) 0.031(7) -0.002(6) 0.012(6) 0.006(7)
C3 0.026(6) 0.023(6) 0.041(7) 0.009(5) 0.008(5) 0.001(5)
C4 0.046(7) 0.014(6) 0.042(7) 0.001(5) 0.008(6) -0.006(5)
C5 0.030(6) 0.040(7) 0.033(7) -0.006(6) 0.005(5) 0.007(6)
C6 0.037(7) 0.052(8) 0.023(6) 0.002(6) 0.006(5) 0.008(6)
C7 0.039(7) 0.046(8) 0.026(6) -0.003(6) -0.007(5) -0.009(6)
C8 0.034(7) 0.033(7) 0.036(7) 0.008(6) 0.009(5) 0.000(6)
C9 0.021(5) 0.023(6) 0.030(7) -0.001(5) -0.006(5) -0.002(4)
C10 0.027(6) 0.030(7) 0.026(6) 0.002(5) -0.002(5) 0.003(5)
C11 0.041(6) 0.034(7) 0.028(6) 0.001(6) -0.001(5) -0.001(6)
C12 0.033(7) 0.043(8) 0.026(7) -0.015(6) -0.004(5) 0.003(6)
C13 0.020(6) 0.036(7) 0.054(8) 0.018(7) 0.005(6) 0.005(5)
C14 0.049(8) 0.039(8) 0.044(8) 0.009(7) 0.018(7) 0.031(7)
C15 0.036(7) 0.037(7) 0.040(8) -0.005(6) 0.004(6) 0.005(6)
C16 0.025(6) 0.028(6) 0.035(7) 0.008(5) 0.004(5) 0.008(5)
C17 0.028(6) 0.032(7) 0.032(7) 0.002(5) -0.006(5) 0.009(5)
C18 0.038(7) 0.037(7) 0.054(7) 0.019(6) 0.008(6) 0.009(5)
C19 0.061(9) 0.035(8) 0.065(8) -0.001(7) -0.022(7) 0.020(6)
C20 0.026(8) 0.059(11) 0.193(19) 0.059(11) 0.006(10) 0.006(7)
C21 0.112(15) 0.103(15) 0.086(11) 0.055(9) 0.073(11) 0.094(10)
C22 0.101(13) 0.053(10) 0.060(9) -0.015(8) -0.017(8) 0.034(8)
B1 0.068(12) 0.052(11) 0.033(9) -0.003(8) 0.006(8) -0.001(9)
F1 0.213(14) 0.070(7) 0.086(8) 0.032(6) 0.088(9) 0.055(9)
F2 0.071(6) 0.089(7) 0.047(5) 0.009(5) 0.020(4) -0.008(5)
F3 0.080(7) 0.086(7) 0.066(6) -0.022(6) 0.002(5) -0.007(6)
F4 0.066(7) 0.225(15) 0.041(5) 0.000(7) 0.013(5) -0.059(8)
B2 0.033(8) 0.047(9) 0.034(8) -0.004(7) 0.000(6) 0.008(7)
F5 0.046(5) 0.066(6) 0.081(7) 0.001(5) 0.007(4) 0.020(4)
F6 0.061(6) 0.077(7) 0.102(8) 0.052(6) -0.027(5) -0.012(5)
F7 0.054(5) 0.061(6) 0.074(6) 0.004(5) 0.027(5) 0.001(4)
F8 0.073(7) 0.206(14) 0.079(7) -0.093(9) -0.027(6) 0.063(8)

loop_
_atom_type_symbol
_atom_type_description
_atom_type_scat_dispersion_real
_atom_type_scat_dispersion_imag
_atom_type_scat_source
C C 0.0033 0.0016 'International Tables Vol C Tables 4.2.6.8 and 6.1.1.4'
H H 0.0000 0.0000 'International Tables Vol C Tables 4.2.6.8 and 6.1.1.4'
B B 0.0013 0.0007 'International Tables Vol C Tables 4.2.6.8 and 6.1.1.4'
O O 0.0106 0.0060 'International Tables Vol C Tables 4.2.6.8 and 6.1.1.4'
F F 0.0171 0.0103 'International Tables Vol C Tables 4.2.6.8 and 6.1.1.4'
Fe Fe 0.3463 0.8444 'International Tables Vol C Tables 4.2.6.8 and 6.1.1.4'
Sb Sb -0.5866 1.5461 'International Tables Vol C Tables 4.2.6.8 and 6.1.1.4'

loop_
_geom_angle_atom_site_label_1
_geom_angle_atom_site_label_2
_geom_angle_atom_site_label_3
_geom_angle
C10 Fe1 C9 95.9(5)
C10 Fe1 C14 141.9(6)
C9 Fe1 C14 88.8(5)
C10 Fe1 C15 103.2(5)
C9 Fe1 C15 103.2(5)
C14 Fe1 C15 39.4(5)
C10 Fe1 C17 112.1(5)
C9 Fe1 C17 151.3(5)
C14 Fe1 C17 65.5(5)
C15 Fe1 C17 65.5(5)
C10 Fe1 C16 88.2(5)
C9 Fe1 C16 141.4(5)
C14 Fe1 C16 66.2(5)
C15 Fe1 C16 39.1(5)
C17 Fe1 C16 39.5(5)
C10 Fe1 C13 150.7(5)
C9 Fe1 C13 112.9(5)
C14 Fe1 C13 39.7(5)
C15 Fe1 C13 66.2(5)
C17 Fe1 C13 38.7(5)
C16 Fe1 C13 66.2(5)
C10 Fe1 Sb1 90.5(4)
C9 Fe1 Sb1 93.4(4)
C14 Fe1 Sb1 127.0(4)
C15 Fe1 Sb1 157.1(4)
C17 Fe1 Sb1 92.5(3)
C16 Fe1 Sb1 125.1(3)
C13 Fe1 Sb1 93.0(4)
C11 Fe2 C12 95.4(5)
C11 Fe2 C21 133.2(9)
C12 Fe2 C21 91.6(6)
C11 Fe2 C22 96.9(7)
C12 Fe2 C22 113.0(6)
C21 Fe2 C22 39.2(8)
C11 Fe2 C20 155.2(7)
C12 Fe2 C20 107.7(7)
C21 Fe2 C20 39.9(8)
C22 Fe2 C20 66.1(8)
C11 Fe2 C19 119.1(6)
C12 Fe2 C19 145.4(6)
C21 Fe2 C19 64.0(7)
C22 Fe2 C19 63.8(6)
C20 Fe2 C19 38.0(7)
C11 Fe2 C18 90.9(5)
C12 Fe2 C18 150.8(6)
C21 Fe2 C18 64.1(6)
C22 Fe2 C18 37.9(6)
C20 Fe2 C18 64.5(6)
C19 Fe2 C18 37.7(5)
C11 Fe2 Sb2 94.1(4)
C12 Fe2 Sb2 88.1(4)
C21 Fe2 Sb2 132.5(8)
C22 Fe2 Sb2 155.1(5)
C20 Fe2 Sb2 95.6(7)
C19 Fe2 Sb2 91.4(4)
C18 Fe2 Sb2 119.9(4)
C3 Sb1 C2 101.8(5)
C3 Sb1 C1 101.6(5)
C2 Sb1 C1 100.4(5)
C3 Sb1 Fe1 120.4(3)
C2 Sb1 Fe1 113.8(4)
C1 Sb1 Fe1 115.9(4)
C8 Sb2 C7 102.1(5)
C8 Sb2 C6 101.7(5)
C7 Sb2 C6 103.6(5)
C8 Sb2 Fe2 113.0(4)
C7 Sb2 Fe2 118.3(4)
C6 Sb2 Fe2 115.9(4)
C5 O1 C4 110.2(9)
Sb1 C1 H1A 109.5
Sb1 C1 H1B 109.5
H1A C1 H1B 109.5
Sb1 C1 H1C 109.5
H1A C1 H1C 109.5
H1B C1 H1C 109.5
Sb1 C2 H2A 109.5
Sb1 C2 H2B 109.5
H2A C2 H2B 109.5
Sb1 C2 H2C 109.5
H2A C2 H2C 109.5
H2B C2 H2C 109.5
C4 C3 Sb1 115.2(7)
C4 C3 H3A 108.5
Sb1 C3 H3A 108.5
C4 C3 H3B 108.5
Sb1 C3 H3B 108.5
H3A C3 H3B 107.5
O1 C4 C3 108.0(9)
O1 C4 H4A 110.1
C3 C4 H4A 110.1
O1 C4 H4B 110.1
C3 C4 H4B 110.1
H4A C4 H4B 108.4
O1 C5 C6 105.8(10)
O1 C5 H5A 110.6
C6 C5 H5A 110.6
O1 C5 H5B 110.6
C6 C5 H5B 110.6
H5A C5 H5B 108.7
C5 C6 Sb2 112.9(8)
C5 C6 H16A 109.0
Sb2 C6 H16A 109.0
C5 C6 H6B 109.0
Sb2 C6 H6B 109.0
H16A C6 H6B 107.8
Sb2 C7 H7A 109.5
Sb2 C7 H7B 109.5
H7A C7 H7B 109.5
Sb2 C7 H7C 109.5
H7A C7 H7C 109.5
H7B C7 H7C 109.5
Sb2 C8 H8A 109.5
Sb2 C8 H8B 109.5
H8A C8 H8B 109.5
Sb2 C8 H8C 109.5
H8A C8 H8C 109.5
H8B C8 H8C 109.5
O2 C9 Fe1 176.8(11)
O3 C10 Fe1 176.9(11)
O4 C11 Fe2 175.2(12)
O5 C12 Fe2 178.3(11)
C17 C13 C14 106.7(11)
C17 C13 Fe1 70.2(6)
C14 C13 Fe1 69.0(7)
C17 C13 H13 126.6
C14 C13 H13 126.6
Fe1 C13 H13 125.8
C15 C14 C13 108.4(11)
C15 C14 Fe1 70.8(7)
C13 C14 Fe1 71.4(7)
C15 C14 H14 125.8
C13 C14 H14 125.8
Fe1 C14 H14 123.6
C16 C15 C14 108.4(12)
C16 C15 Fe1 70.7(7)
C14 C15 Fe1 69.7(7)
C16 C15 H15 125.8
C14 C15 H15 125.8
Fe1 C15 H15 125.4
C15 C16 C17 106.9(11)
C15 C16 Fe1 70.2(7)
C17 C16 Fe1 70.3(7)
C15 C16 H16 126.6
C17 C16 H16 126.6
Fe1 C16 H16 124.6
C13 C17 C16 109.6(11)
C13 C17 Fe1 71.1(7)
C16 C17 Fe1 70.2(6)
C13 C17 H17 125.2
C16 C17 H17 125.2
Fe1 C17 H17 125.1
C22 C18 C19 108.8(15)
C22 C18 Fe2 70.1(9)
C19 C18 Fe2 71.1(8)
C22 C18 H18 125.6
C19 C18 H18 125.6
Fe2 C18 H18 124.9
C18 C19 C20 110.7(17)
C18 C19 Fe2 71.2(8)
C20 C19 Fe2 70.9(10)
C18 C19 H19 124.7
C20 C19 H19 124.7
Fe2 C19 H19 124.8
C19 C20 C21 104.9(16)
C19 C20 Fe2 71.1(9)
C21 C20 Fe2 68.9(10)
C19 C20 H20 127.6
C21 C20 H20 127.6
Fe2 C20 H20 124.1
C22 C21 C20 108.2(16)
C22 C21 Fe2 70.8(9)
C20 C21 Fe2 71.2(9)
C22 C21 H21 125.9
C20 C21 H21 125.9
Fe2 C21 H21 123.8
C18 C22 C21 107.4(17)
C18 C22 Fe2 72.1(9)
C21 C22 Fe2 70.1(10)
C18 C22 H22 126.3
C21 C22 H22 126.3
Fe2 C22 H22 123.2
F1 B1 F3 108.1(14)
F1 B1 F4 113.7(16)
F3 B1 F4 106.6(14)
F1 B1 F2 110.4(14)
F3 B1 F2 109.4(14)
F4 B1 F2 108.6(13)
F8 B2 F6 109.6(14)
F8 B2 F5 109.2(11)
F6 B2 F5 108.9(12)
F8 B2 F7 110.0(12)
F6 B2 F7 107.3(11)
F5 B2 F7 111.8(13)

loop_
_geom_bond_atom_site_label_1
_geom_bond_atom_site_label_2
_geom_bond_distance
Fe1 C10 1.784(12)
Fe1 C9 1.788(12)
Fe1 C14 2.065(11)
Fe1 C15 2.079(13)
Fe1 C17 2.085(11)
Fe1 C16 2.085(11)
Fe1 C13 2.096(11)
Fe1 Sb1 2.4846(18)
Fe2 C11 1.778(13)
Fe2 C12 1.799(14)
Fe2 C21 2.057(14)
Fe2 C22 2.066(16)
Fe2 C20 2.086(15)
Fe2 C19 2.088(14)
Fe2 C18 2.091(13)
Fe2 Sb2 2.4870(19)
Sb1 C3 2.121(11)
Sb1 C2 2.126(12)
Sb1 C1 2.128(12)
Sb2 C8 2.115(11)
Sb2 C7 2.124(11)
Sb2 C6 2.133(12)
O1 C5 1.435(13)
O1 C4 1.436(13)
O2 C9 1.122(13)
O3 C10 1.132(13)
O4 C11 1.141(14)
O5 C12 1.121(14)
C1 H1A 0.9800
C1 H1B 0.9800
C1 H1C 0.9800
C2 H2A 0.9800
C2 H2B 0.9800
C2 H2C 0.9800
C3 C4 1.522(16)
C3 H3A 0.9900
C3 H3B 0.9900
C4 H4A 0.9900
C4 H4B 0.9900
C5 C6 1.512(17)
C5 H5A 0.9900
C5 H5B 0.9900
C6 H16A 0.9900
C6 H6B 0.9900
C7 H7A 0.9800
C7 H7B 0.9800
C7 H7C 0.9800
C8 H8A 0.9800
C8 H8B 0.9800
C8 H8C 0.9800
C13 C17 1.387(17)
C13 C14 1.412(19)
C13 H13 0.9500
C14 C15 1.398(18)
C14 H14 0.9500
C15 C16 1.395(17)
C15 H15 0.9500
C16 C17 1.409(16)
C16 H16 0.9500
C17 H17 0.9500
C18 C22 1.35(2)
C18 C19 1.35(2)
C18 H18 0.9500
C19 C20 1.36(2)
C19 H19 0.9500
C20 C21 1.41(3)
C20 H20 0.9500
C21 C22 1.38(3)
C21 H21 0.9500
C22 H22 0.9500
B1 F1 1.34(2)
B1 F3 1.360(19)
B1 F4 1.36(2)
B1 F2 1.400(18)
B2 F8 1.350(17)
B2 F6 1.362(18)
B2 F5 1.365(16)
B2 F7 1.372(17)

loop_
_geom_contact_atom_site_label_1
_geom_contact_atom_site_label_2
_geom_contact_distance
O1 Sb1 4.361(8)
O1 Sb2 3.186(8)

loop_
_geom_torsion_atom_site_label_1
_geom_torsion_atom_site_label_2
_geom_torsion_atom_site_label_3
_geom_torsion_atom_site_label_4
_geom_torsion
Sb1 C3 C4 O1 177.8(7)
C3 C4 O1 C5 -170.8(9)
C4 O1 C5 C6 -175.7(9)
O1 C5 C6 Sb2 55.4(11)
